data_1515904
loop_
_publ_author_name
'Neto, Brenno A. D.'
'Lapis, Alexandre A. M.'
'Mancilha, Fabiana S.'
'Batista, Jr, Eraldo L'
'Netz, Paulo A.'
'Rominger, Frank'
'Basso, Luiz A.'
'Santos, Di\'ogenes S'
'Dupont, Ja\"irton'

_publ_section_title
;
 On the selective detection of duplex deoxyribonucleic acids by
 2,1,3-benzothiadiazole fluorophores.
;
_journal_issue 6
_journal_name_full 'Molecular bioSystems'
_journal_page_first 967
_journal_page_last 975
_journal_paper_doi 10.1039/b919155k
_journal_volume 6
_journal_year 2010
_chemical_formula_sum 'C20 H13 N3 O S'
_chemical_formula_weight 343.39
_chemical_name_common '3a in manuscript'
_chemical_name_systematic
;
4-(2-pyridinyl)-7-(4-methoxy)-2,1,3-benzothiazole
;
_space_group_IT_number 2
_symmetry_cell_setting triclinic
_symmetry_space_group_name_Hall '-P 1'
_symmetry_space_group_name_H-M 'P -1'
_atom_sites_solution_hydrogens geom
_atom_sites_solution_primary direct
_atom_sites_solution_secondary difmap
_audit_creation_method SHELXL-97
_cell_angle_alpha 111.391(2)
_cell_angle_beta 90.220(2)
_cell_angle_gamma 91.569(2)
_cell_formula_units_Z 2
_cell_length_a 8.9629(10)
_cell_length_b 9.0475(11)
_cell_length_c 10.4647(12)
_cell_measurement_reflns_used 3865
_cell_measurement_temperature 200(2)
_cell_measurement_theta_max 28.27
_cell_measurement_theta_min 2.27
_cell_volume 789.76(16)
_computing_cell_refinement 'Bruker SMART'
_computing_data_collection 'Bruker SMART'
_computing_data_reduction 'Bruker SAINT'
_computing_molecular_graphics 'Bruker SHELXTL'
_computing_publication_material 'Bruker SHELXTL'
_computing_structure_refinement 'SHELXL-97 (Sheldrick, 1997)'
_computing_structure_solution 'SHELXS-97 (Sheldrick, 1990)'
_diffrn_ambient_temperature 200(2)
_diffrn_measured_fraction_theta_full 0.988
_diffrn_measured_fraction_theta_max 0.988
_diffrn_measurement_device_type 'CCD area detector'
_diffrn_measurement_method 'phi and omega scans'
_diffrn_radiation_monochromator graphite
_diffrn_radiation_source 'fine-focus sealed tube'
_diffrn_radiation_type MoK\a
_diffrn_radiation_wavelength 0.71073
_diffrn_reflns_av_R_equivalents 0.0193
_diffrn_reflns_av_sigmaI/netI 0.0276
_diffrn_reflns_limit_h_max 11
_diffrn_reflns_limit_h_min -11
_diffrn_reflns_limit_k_max 12
_diffrn_reflns_limit_k_min -12
_diffrn_reflns_limit_l_max 13
_diffrn_reflns_limit_l_min -13
_diffrn_reflns_number 8197
_diffrn_reflns_theta_full 28.31
_diffrn_reflns_theta_max 28.31
_diffrn_reflns_theta_min 2.09
_exptl_absorpt_coefficient_mu 0.218
_exptl_absorpt_correction_T_max 0.9495
_exptl_absorpt_correction_T_min 0.9256
_exptl_absorpt_correction_type multi-scan
_exptl_absorpt_process_details
;
Sheldrick, G. M. (2008). <i>SADABS</i>. University of G\"ottingen, Germany.
;
_exptl_crystal_colour yellow
_exptl_crystal_density_diffrn 1.444
_exptl_crystal_density_method 'not measured'
_exptl_crystal_description polyhedron
_exptl_crystal_F_000 356
_exptl_crystal_size_max 0.36
_exptl_crystal_size_mid 0.29
_exptl_crystal_size_min 0.24
_refine_diff_density_max 0.336
_refine_diff_density_min -0.264
_refine_diff_density_rms 0.049
_refine_ls_extinction_method none
_refine_ls_goodness_of_fit_ref 1.050
_refine_ls_hydrogen_treatment constr
_refine_ls_matrix_type full
_refine_ls_number_parameters 227
_refine_ls_number_reflns 3875
_refine_ls_number_restraints 0
_refine_ls_restrained_S_all 1.050
_refine_ls_R_factor_all 0.0511
_refine_ls_R_factor_gt 0.0418
_refine_ls_shift/su_max 0.000
_refine_ls_shift/su_mean 0.000
_refine_ls_structure_factor_coef Fsqd
_refine_ls_weighting_details 'calc w=1/[\s^2^(Fo^2^)+(0.0538P)^2^+0.3081P] where P=(Fo^2^+2Fc^2^)/3'
_refine_ls_weighting_scheme calc
_refine_ls_wR_factor_gt 0.1062
_refine_ls_wR_factor_ref 0.1121
_reflns_number_gt 3307
_reflns_number_total 3875
_reflns_threshold_expression >2sigma(I)
_cod_data_source_file b919155k.txt
_cod_data_source_block mm25
_cod_depositor_comments
;
The following automatic conversions were performed:

'_symmetry_cell_setting' value 'Triclinic' changed to 'triclinic'
according to
/usr/data/users/saulius/automatic-downloads/retrospective/RSC/lib/dictionaries/cif_core.dic
dictionary named 'cif_core.dic' version 2.4.2 from 2011-04-26.

Automatic conversion script
Id: cif_fix_values 2281 2013-09-26 08:29:07Z andrius 
;
_cod_original_sg_symbol_H-M P-1
_cod_database_code 1515904

loop_
_symmetry_equiv_pos_as_xyz
'x, y, z'
'-x, -y, -z'

loop_
_atom_site_label
_atom_site_type_symbol
_atom_site_fract_x
_atom_site_fract_y
_atom_site_fract_z
_atom_site_U_iso_or_equiv
_atom_site_adp_type
_atom_site_occupancy
_atom_site_symmetry_multiplicity
_atom_site_calc_flag
_atom_site_refinement_flags
S1 S 0.27592(5) 0.43982(5) 0.48332(4) 0.03376(13) Uani 1 1 d .
C1 C 0.23254(18) 1.04985(19) 0.78483(16) 0.0323(3) Uani 1 1 d .
C2 C 0.17062(18) 0.92839(19) 0.77834(16) 0.0320(3) Uani 1 1 d .
C3 C 0.10375(18) 0.77904(18) 0.76677(16) 0.0296(3) Uani 1 1 d .
C4 C -0.00852(18) 0.76230(19) 0.85059(16) 0.0320(3) Uani 1 1 d .
H4 H -0.0458 0.8551 0.9184 0.038 Uiso 1 1 calc R
C5 C -0.07036(17) 0.61272(18) 0.83981(16) 0.0304(3) Uani 1 1 d .
H5 H -0.1475 0.6099 0.9010 0.036 Uiso 1 1 calc R
C6 C -0.02469(16) 0.47052(17) 0.74509(15) 0.0268(3) Uani 1 1 d .
C7 C 0.08993(16) 0.48336(17) 0.65354(15) 0.0260(3) Uani 1 1 d .
C8 C 0.15401(17) 0.63534(18) 0.66566(15) 0.0272(3) Uani 1 1 d .
N1 N 0.15114(15) 0.36223(15) 0.55231(14) 0.0301(3) Uani 1 1 d .
N2 N 0.26245(15) 0.62629(16) 0.57456(14) 0.0318(3) Uani 1 1 d .
C11 C -0.08935(16) 0.31689(18) 0.74062(15) 0.0267(3) Uani 1 1 d .
C12 C -0.10289(16) 0.18271(18) 0.61914(16) 0.0279(3) Uani 1 1 d .
H12 H -0.0628 0.1872 0.5367 0.033 Uiso 1 1 calc R
C13 C -0.17348(17) 0.04423(18) 0.61731(16) 0.0301(3) Uani 1 1 d .
H13 H -0.1812 -0.0455 0.5341 0.036 Uiso 1 1 calc R
C14 C -0.23336(17) 0.03585(18) 0.73708(17) 0.0307(3) Uani 1 1 d .
C15 C -0.21611(19) 0.1645(2) 0.85963(17) 0.0331(3) Uani 1 1 d .
H15 H -0.2529 0.1579 0.9425 0.040 Uiso 1 1 calc R
C16 C -0.14480(18) 0.30267(19) 0.86039(16) 0.0322(3) Uani 1 1 d .
H16 H -0.1333 0.3902 0.9448 0.039 Uiso 1 1 calc R
O1 O -0.30898(14) -0.10323(14) 0.72303(13) 0.0400(3) Uani 1 1 d .
C17 C -0.3947(2) -0.1069(2) 0.8366(2) 0.0457(4) Uani 1 1 d .
H17A H -0.3274 -0.1081 0.9102 0.069 Uiso 1 1 calc R
H17B H -0.4598 -0.2025 0.8073 0.069 Uiso 1 1 calc R
H17C H -0.4558 -0.0125 0.8703 0.069 Uiso 1 1 calc R
C21 C 0.32015(17) 1.18254(18) 0.77828(16) 0.0286(3) Uani 1 1 d .
N22 N 0.29881(17) 1.32752(17) 0.87292(15) 0.0380(3) Uani 1 1 d .
C23 C 0.3840(2) 1.4461(2) 0.8628(2) 0.0434(4) Uani 1 1 d .
H23 H 0.3705 1.5498 0.9283 0.052 Uiso 1 1 calc R
C24 C 0.4904(2) 1.4280(2) 0.7635(2) 0.0416(4) Uani 1 1 d .
H24 H 0.5482 1.5168 0.7618 0.050 Uiso 1 1 calc R
C25 C 0.51089(19) 1.2787(2) 0.66695(19) 0.0374(4) Uani 1 1 d .
H25 H 0.5827 1.2623 0.5969 0.045 Uiso 1 1 calc R
C26 C 0.42477(18) 1.15390(19) 0.67450(17) 0.0327(3) Uani 1 1 d .
H26 H 0.4365 1.0495 0.6097 0.039 Uiso 1 1 calc R

loop_
_atom_site_aniso_label
_atom_site_aniso_U_11
_atom_site_aniso_U_22
_atom_site_aniso_U_33
_atom_site_aniso_U_23
_atom_site_aniso_U_13
_atom_site_aniso_U_12
S1 0.0361(2) 0.0316(2) 0.0359(2) 0.01486(17) 0.01262(16) 0.00186(16)
C1 0.0344(8) 0.0293(8) 0.0320(8) 0.0097(6) 0.0046(6) -0.0010(6)
C2 0.0332(8) 0.0302(8) 0.0317(8) 0.0104(6) 0.0032(6) -0.0012(6)
C3 0.0310(8) 0.0273(7) 0.0308(7) 0.0114(6) -0.0003(6) -0.0029(6)
C4 0.0339(8) 0.0273(7) 0.0319(8) 0.0074(6) 0.0039(6) -0.0006(6)
C5 0.0297(8) 0.0308(8) 0.0300(7) 0.0105(6) 0.0058(6) -0.0017(6)
C6 0.0258(7) 0.0292(7) 0.0268(7) 0.0122(6) -0.0002(5) -0.0025(6)
C7 0.0264(7) 0.0265(7) 0.0271(7) 0.0121(6) 0.0004(5) 0.0002(5)
C8 0.0275(7) 0.0283(7) 0.0290(7) 0.0143(6) 0.0000(6) -0.0010(6)
N1 0.0310(7) 0.0289(6) 0.0322(7) 0.0134(5) 0.0070(5) 0.0007(5)
N2 0.0342(7) 0.0302(7) 0.0344(7) 0.0158(6) 0.0067(5) -0.0002(5)
C11 0.0245(7) 0.0280(7) 0.0290(7) 0.0123(6) 0.0016(5) -0.0006(5)
C12 0.0265(7) 0.0295(7) 0.0286(7) 0.0115(6) 0.0050(6) 0.0021(6)
C13 0.0288(7) 0.0259(7) 0.0327(8) 0.0073(6) 0.0039(6) 0.0012(6)
C14 0.0276(7) 0.0269(7) 0.0404(8) 0.0155(6) 0.0037(6) 0.0006(6)
C15 0.0362(8) 0.0350(8) 0.0310(8) 0.0158(6) 0.0047(6) -0.0025(6)
C16 0.0358(8) 0.0318(8) 0.0281(7) 0.0103(6) 0.0010(6) -0.0044(6)
O1 0.0444(7) 0.0273(6) 0.0480(7) 0.0136(5) 0.0140(5) -0.0043(5)
C17 0.0458(10) 0.0368(9) 0.0600(12) 0.0241(9) 0.0175(9) -0.0015(8)
C21 0.0295(7) 0.0258(7) 0.0306(7) 0.0106(6) 0.0019(6) -0.0009(6)
N22 0.0425(8) 0.0301(7) 0.0367(7) 0.0067(6) 0.0096(6) -0.0037(6)
C23 0.0500(11) 0.0264(8) 0.0471(10) 0.0058(7) 0.0069(8) -0.0038(7)
C24 0.0386(9) 0.0350(9) 0.0560(11) 0.0228(8) 0.0029(8) -0.0075(7)
C25 0.0315(8) 0.0438(9) 0.0438(9) 0.0238(8) 0.0100(7) 0.0041(7)
C26 0.0339(8) 0.0306(8) 0.0333(8) 0.0111(6) 0.0055(6) 0.0042(6)

loop_
_atom_type_symbol
_atom_type_description
_atom_type_scat_dispersion_real
_atom_type_scat_dispersion_imag
_atom_type_scat_source
C C 0.0033 0.0016 'International Tables Vol C Tables 4.2.6.8 and 6.1.1.4'
H H 0.0000 0.0000 'International Tables Vol C Tables 4.2.6.8 and 6.1.1.4'
N N 0.0061 0.0033 'International Tables Vol C Tables 4.2.6.8 and 6.1.1.4'
O O 0.0106 0.0060 'International Tables Vol C Tables 4.2.6.8 and 6.1.1.4'
S S 0.1246 0.1234 'International Tables Vol C Tables 4.2.6.8 and 6.1.1.4'

loop_
_geom_angle_atom_site_label_1
_geom_angle_atom_site_label_2
_geom_angle_atom_site_label_3
_geom_angle
N1 S1 N2 101.20(7)
C2 C1 C21 172.16(17)
C1 C2 C3 176.85(18)
C4 C3 C2 123.62(15)
C4 C3 C8 116.07(14)
C2 C3 C8 120.30(14)
C3 C4 C5 122.69(15)
C6 C5 C4 123.50(14)
C5 C6 C7 115.45(13)
C5 C6 C11 121.54(14)
C7 C6 C11 123.02(13)
N1 C7 C8 112.65(13)
N1 C7 C6 126.35(13)
C8 C7 C6 120.99(13)
N2 C8 C3 125.20(14)
N2 C8 C7 113.53(14)
C3 C8 C7 121.27(14)
C7 N1 S1 106.61(10)
C8 N2 S1 106.00(11)
C16 C11 C12 117.32(14)
C16 C11 C6 119.74(14)
C12 C11 C6 122.91(13)
C13 C12 C11 121.19(14)
C12 C13 C14 120.15(14)
O1 C14 C15 124.47(14)
O1 C14 C13 115.73(14)
C15 C14 C13 119.79(14)
C16 C15 C14 119.53(15)
C15 C16 C11 121.90(15)
C14 O1 C17 117.58(14)
N22 C21 C26 123.05(14)
N22 C21 C1 118.77(14)
C26 C21 C1 118.18(14)
C23 N22 C21 116.27(15)
N22 C23 C24 124.40(17)
C25 C24 C23 118.70(16)
C26 C25 C24 118.34(16)
C25 C26 C21 119.23(15)

loop_
_geom_bond_atom_site_label_1
_geom_bond_atom_site_label_2
_geom_bond_distance
S1 N1 1.6117(13)
S1 N2 1.6154(14)
C1 C2 1.197(2)
C1 C21 1.439(2)
C2 C3 1.427(2)
C3 C4 1.379(2)
C3 C8 1.430(2)
C4 C5 1.414(2)
C5 C6 1.381(2)
C6 C7 1.438(2)
C6 C11 1.476(2)
C7 N1 1.347(2)
C7 C8 1.437(2)
C8 N2 1.347(2)
C11 C16 1.398(2)
C11 C12 1.403(2)
C12 C13 1.382(2)
C13 C14 1.392(2)
C14 O1 1.3719(18)
C14 C15 1.387(2)
C15 C16 1.386(2)
O1 C17 1.428(2)
C21 N22 1.344(2)
C21 C26 1.393(2)
N22 C23 1.335(2)
C23 C24 1.381(3)
C24 C25 1.378(3)
C25 C26 1.377(2)
